data_7719403
loop_
_publ_author_name
'Kelly, Conor T.'
'Cuza, Emmelyne'
'Pasquetti, Eoin'
'Quinn, Niall'
'Griffin, Michael'
'Nockemann, Peter'
'M&#xfc;ller-Bunz, Helge'
'Bruno-Colmenarez, Julia'
'Felton, Solveig'
'Lada, Zoi G.'
'Morgan, Grace G.'

_publ_section_title
;
 Symmetric and asymmetric ligands for Fe<sup>III</sup> spin crossover -
 the influence of the <i>C</i><sub>2</sub> axis.
;
_journal_issue 38
_journal_name_full 'Dalton transactions (Cambridge, England : 2003)'
_journal_page_first 14522
_journal_page_last 14532
_journal_paper_doi 10.1039/d5dt01833a
_journal_volume 54
_journal_year 2025
_chemical_formula_moiety 'C23 H30 Fe N4 O4, B F4'
_chemical_formula_sum 'C23 H30 B F4 Fe N4 O4'
_chemical_formula_weight 569.17
_space_group_crystal_system orthorhombic
_space_group_IT_number 56
_space_group_name_Hall '-P 2ab 2ac'
_space_group_name_H-M_alt 'P c c n'
_atom_sites_solution_hydrogens mixed
_atom_sites_solution_primary iterative
_audit_creation_date 2025-03-17
_audit_creation_method
;
Olex2 1.5
(compiled 2025.03.06 svn.red2d20d0 for OlexSys, GUI svn.r7188)
;
_audit_update_record
;
2025-06-04 deposited with the CCDC.	2025-09-05 downloaded from the CCDC.
;
_cell_angle_alpha 90
_cell_angle_beta 90
_cell_angle_gamma 90
_cell_formula_units_Z 8
_cell_length_a 14.28920(10)
_cell_length_b 22.1913(2)
_cell_length_c 15.1390(2)
_cell_measurement_reflns_used 34866
_cell_measurement_temperature 100(2)
_cell_measurement_theta_max 76.6458
_cell_measurement_theta_min 3.5312
_cell_volume 4800.52(8)
_computing_cell_refinement
;
CrysAlisPro, Oxford Diffraction Ltd., 
Version 1.171.33.55 (release 05-01-2010 CrysAlis171 .NET) 
(compiled Jan  5 2010,16:28:46) 
;
_computing_data_collection
;
CrysAlisPro, Oxford Diffraction Ltd., 
Version 1.171.33.55 (release 05-01-2010 CrysAlis171 .NET) 
(compiled Jan  5 2010,16:28:46) 
;
_computing_data_reduction
;
CrysAlisPro, Oxford Diffraction Ltd., 
Version 1.171.33.55 (release 05-01-2010 CrysAlis171 .NET) 
(compiled Jan  5 2010,16:28:46) 
;
_computing_molecular_graphics 'Olex2 1.5 (Dolomanov et al., 2009)'
_computing_publication_material 'Olex2 1.5 (Dolomanov et al., 2009)'
_computing_structure_refinement 'SHELXL 2019/3 (Sheldrick, 2015)'
_computing_structure_solution 'olex2.solve 1.5 (Bourhis et al., 2015)'
_diffrn_ambient_temperature 100(2)
_diffrn_detector_area_resol_mean 10.3196
_diffrn_measured_fraction_theta_full 0.999
_diffrn_measured_fraction_theta_max 0.995
_diffrn_measurement_device_type 'SuperNova, Dual, Cu at zero, Atlas'
_diffrn_measurement_method '\w scans'
_diffrn_radiation_type CuK\a
_diffrn_radiation_wavelength 1.54184
_diffrn_reflns_av_R_equivalents 0.0482
_diffrn_reflns_av_unetI/netI 0.0178
_diffrn_reflns_Laue_measured_fraction_full 0.999
_diffrn_reflns_Laue_measured_fraction_max 0.995
_diffrn_reflns_limit_h_max 18
_diffrn_reflns_limit_h_min -18
_diffrn_reflns_limit_k_max 27
_diffrn_reflns_limit_k_min -27
_diffrn_reflns_limit_l_max 18
_diffrn_reflns_limit_l_min -17
_diffrn_reflns_number 74104
_diffrn_reflns_point_group_measured_fraction_full 0.999
_diffrn_reflns_point_group_measured_fraction_max 0.995
_diffrn_reflns_theta_full 67.684
_diffrn_reflns_theta_max 76.846
_diffrn_reflns_theta_min 3.679
_exptl_absorpt_coefficient_mu 5.671
_exptl_absorpt_correction_T_max 0.618
_exptl_absorpt_correction_T_min 0.414
_exptl_absorpt_correction_type analytical
_exptl_absorpt_process_details
;
CrysAlisPro, Oxford Diffraction Ltd., 
Version 1.171.33.55 (release 05-01-2010 CrysAlis171 .NET) 
(compiled Jan  5 2010,16:28:46) 
Analytical numeric absorption correction using a multifaceted crystal
model based on expressions derived by R.C. Clark & J.S. Reid.
(Clark, R. C. & Reid, J. S. (1995). Acta Cryst. A51, 887-897)
;
_exptl_crystal_colour black
_exptl_crystal_colour_primary black
_exptl_crystal_density_diffrn 1.575
_exptl_crystal_density_method 'not measured'
_exptl_crystal_description block
_exptl_crystal_F_000 2360
_exptl_crystal_size_max 0.1738
_exptl_crystal_size_mid 0.1485
_exptl_crystal_size_min 0.1098
_refine_diff_density_max 0.225
_refine_diff_density_min -0.503
_refine_diff_density_rms 0.051
_refine_ls_extinction_method none
_refine_ls_goodness_of_fit_ref 1.033
_refine_ls_hydrogen_treatment mixed
_refine_ls_matrix_type full
_refine_ls_number_parameters 344
_refine_ls_number_reflns 5048
_refine_ls_number_restraints 0
_refine_ls_restrained_S_all 1.033
_refine_ls_R_factor_all 0.0281
_refine_ls_R_factor_gt 0.0246
_refine_ls_shift/su_max 0.001
_refine_ls_shift/su_mean 0.000
_refine_ls_structure_factor_coef Fsqd
_refine_ls_weighting_details 'w=1/[\s^2^(Fo^2^)+(0.0460P)^2^] where P=(Fo^2^+2Fc^2^)/3'
_refine_ls_weighting_scheme calc
_refine_ls_wR_factor_gt 0.0649
_refine_ls_wR_factor_ref 0.0657
_reflns_Friedel_coverage 0.000
_reflns_number_gt 4393
_reflns_number_total 5048
_reflns_threshold_expression 'I > 2\s(I)'
_cod_data_source_file d5dt01833a2.cif
_cod_data_source_block 1-10c_mor439
_cod_depositor_comments 'Adding full bibliography for 7719387--7719420.cif.'
_cod_database_code 7719403
_shelx_shelxl_version_number 2019/3
_shelx_space_group_comment
;
The symmetry employed for this shelxl refinement is uniquely defined
by the following loop, which should always be used as a source of
symmetry information in preference to the above space-group names.
They are only intended as comments.
;
_shelx_estimated_absorpt_t_max 0.575
_shelx_estimated_absorpt_t_min 0.439
_olex2_refinement_description
;
1. Fixed Uiso
 At 1.2 times of:
  All C(H) groups, All C(H,H) groups
 At 1.5 times of:
  All C(H,H,H) groups
2.a Secondary CH2 refined with riding coordinates:
 C9(H9A,H9B), C10(H10A,H10B), C11(H11A,H11B), C12(H12A,H12B), C13(H13A,H13B),
 C14(H14A,H14B), C15(H15A,H15B)
2.b Aromatic/amide H refined with riding coordinates:
 C3(H3), C4(H4), C5(H5), C8(H8), C16(H16), C18(H18), C19(H19), C20(H20)
2.c Idealised Me refined as rotating group:
 C7(H7A,H7B,H7C), C23(H23A,H23B,H23C)
;
_olex2_submission_special_instructions 'No special instructions were received'

loop_
_space_group_symop_operation_xyz
'x, y, z'
'-x+1/2, -y+1/2, z'
'-x, y+1/2, -z+1/2'
'x+1/2, -y, -z+1/2'
'-x, -y, -z'
'x-1/2, y-1/2, -z'
'x, -y-1/2, z-1/2'
'-x-1/2, y, z-1/2'

loop_
_atom_site_label
_atom_site_type_symbol
_atom_site_fract_x
_atom_site_fract_y
_atom_site_fract_z
_atom_site_U_iso_or_equiv
_atom_site_adp_type
_atom_site_occupancy
_atom_site_site_symmetry_order
_atom_site_calc_flag
_atom_site_refinement_flags_posn
_atom_site_refinement_flags_adp
_atom_site_refinement_flags_occupancy
_atom_site_disorder_assembly
_atom_site_disorder_group
Fe Fe 0.97084(2) 0.38995(2) 0.24534(2) 0.01276(6) Uani 1 1 d . . . . .
O1 O 1.05041(6) 0.31980(4) 0.23981(5) 0.01693(17) Uani 1 1 d . . . . .
C1 C 1.08296(8) 0.28176(5) 0.29912(8) 0.0148(2) Uani 1 1 d . . . . .
C2 C 1.12792(8) 0.22795(5) 0.26992(8) 0.0160(2) Uani 1 1 d . . . . .
O2 O 1.13524(6) 0.22174(4) 0.17982(6) 0.01972(18) Uani 1 1 d . . . . .
C7 C 1.19923(9) 0.17659(6) 0.14948(9) 0.0213(3) Uani 1 1 d . . . . .
H7A H 1.259595 0.181711 0.179273 0.032 Uiso 1 1 calc R U . . .
H7B H 1.207852 0.180618 0.085536 0.032 Uiso 1 1 calc R U . . .
H7C H 1.174021 0.136552 0.162883 0.032 Uiso 1 1 calc R U . . .
C3 C 1.16160(8) 0.18648(6) 0.33024(9) 0.0189(2) Uani 1 1 d . . . . .
H3 H 1.191835 0.150983 0.309837 0.023 Uiso 1 1 calc R U . . .
C4 C 1.15155(9) 0.19631(6) 0.42120(9) 0.0208(3) Uani 1 1 d . . . . .
H4 H 1.173758 0.167143 0.462072 0.025 Uiso 1 1 calc R U . . .
C5 C 1.10970(8) 0.24798(6) 0.45124(8) 0.0196(2) Uani 1 1 d . . . . .
H5 H 1.103276 0.254533 0.512960 0.023 Uiso 1 1 calc R U . . .
C6 C 1.07603(8) 0.29162(5) 0.39101(8) 0.0163(2) Uani 1 1 d . . . . .
C8 C 1.03584(8) 0.34605(6) 0.42668(8) 0.0165(2) Uani 1 1 d . . . . .
H8 H 1.038282 0.350858 0.488990 0.020 Uiso 1 1 calc R U . . .
N1 N 0.99707(7) 0.38866(4) 0.38244(7) 0.0156(2) Uani 1 1 d . . . . .
C9 C 0.96059(9) 0.44066(6) 0.43162(8) 0.0198(2) Uani 1 1 d . . . . .
H9A H 1.010664 0.470954 0.440023 0.024 Uiso 1 1 calc R U . . .
H9B H 0.938256 0.427660 0.490518 0.024 Uiso 1 1 calc R U . . .
C10 C 0.88022(9) 0.46797(6) 0.37926(9) 0.0215(3) Uani 1 1 d . . . . .
H10A H 0.825681 0.440461 0.379973 0.026 Uiso 1 1 calc R U . . .
H10B H 0.861133 0.506824 0.405863 0.026 Uiso 1 1 calc R U . . .
N2 N 0.91264(7) 0.47760(5) 0.28664(7) 0.0186(2) Uani 1 1 d . . . . .
H2 H 0.8617(14) 0.4805(9) 0.2528(11) 0.032(5) Uiso 1 1 d . . . . .
C11 C 0.96817(9) 0.53401(6) 0.27897(9) 0.0227(3) Uani 1 1 d . . . . .
H11A H 1.018093 0.533917 0.324316 0.027 Uiso 1 1 calc R U . . .
H11B H 0.926953 0.568985 0.290584 0.027 Uiso 1 1 calc R U . . .
C12 C 1.01215(9) 0.54085(6) 0.18838(9) 0.0218(3) Uani 1 1 d . . . . .
H12A H 1.025024 0.584046 0.177471 0.026 Uiso 1 1 calc R U . . .
H12B H 0.966964 0.527056 0.143119 0.026 Uiso 1 1 calc R U . . .
C13 C 1.10271(9) 0.50546(6) 0.17818(9) 0.0207(3) Uani 1 1 d . . . . .
H13A H 1.130178 0.514976 0.119795 0.025 Uiso 1 1 calc R U . . .
H13B H 1.147414 0.519310 0.223828 0.025 Uiso 1 1 calc R U . . .
N3 N 1.09256(7) 0.43841(5) 0.18568(7) 0.0166(2) Uani 1 1 d . . . . .
H3A H 1.1385(11) 0.4248(7) 0.2197(11) 0.021(4) Uiso 1 1 d . . . . .
C14 C 1.09987(8) 0.40797(6) 0.09808(8) 0.0187(2) Uani 1 1 d . . . . .
H14A H 1.115647 0.364897 0.106297 0.022 Uiso 1 1 calc R U . . .
H14B H 1.149963 0.426968 0.062511 0.022 Uiso 1 1 calc R U . . .
C15 C 1.00674(9) 0.41380(6) 0.05080(8) 0.0186(2) Uani 1 1 d . . . . .
H15A H 0.994540 0.456485 0.035697 0.022 Uiso 1 1 calc R U . . .
H15B H 1.007429 0.389994 -0.004508 0.022 Uiso 1 1 calc R U . . .
N4 N 0.93380(7) 0.39112(4) 0.11055(7) 0.0158(2) Uani 1 1 d . . . . .
C16 C 0.85494(9) 0.37525(5) 0.07622(8) 0.0179(2) Uani 1 1 d . . . . .
H16 H 0.848572 0.380079 0.014161 0.021 Uiso 1 1 calc R U . . .
C17 C 0.77569(9) 0.35093(5) 0.12279(9) 0.0187(2) Uani 1 1 d . . . . .
C18 C 0.69692(9) 0.33273(6) 0.07269(9) 0.0232(3) Uani 1 1 d . . . . .
H18 H 0.696818 0.337889 0.010392 0.028 Uiso 1 1 calc R U . . .
C19 C 0.62104(9) 0.30777(6) 0.11372(10) 0.0262(3) Uani 1 1 d . . . . .
H19 H 0.569189 0.294528 0.079571 0.031 Uiso 1 1 calc R U . . .
C20 C 0.61923(9) 0.30157(6) 0.20595(10) 0.0235(3) Uani 1 1 d . . . . .
H20 H 0.565597 0.284935 0.233882 0.028 Uiso 1 1 calc R U . . .
C21 C 0.69483(9) 0.31948(6) 0.25649(8) 0.0192(3) Uani 1 1 d . . . . .
O3 O 0.70027(6) 0.31503(4) 0.34643(6) 0.0231(2) Uani 1 1 d . . . . .
C23 C 0.62878(9) 0.27962(6) 0.38771(9) 0.0242(3) Uani 1 1 d . . . . .
H23A H 0.568502 0.300373 0.382417 0.036 Uiso 1 1 calc R U . . .
H23B H 0.643975 0.274028 0.450303 0.036 Uiso 1 1 calc R U . . .
H23C H 0.624951 0.240233 0.358662 0.036 Uiso 1 1 calc R U . . .
C22 C 0.77636(8) 0.34358(5) 0.21520(8) 0.0168(2) Uani 1 1 d . . . . .
O4 O 0.84880(6) 0.35668(4) 0.26518(6) 0.01910(18) Uani 1 1 d . . . . .
B B 0.73688(9) 0.52886(6) 0.09583(9) 0.0183(3) Uani 1 1 d . . . . .
F1 F 0.75625(6) 0.54711(4) 0.18351(5) 0.02699(17) Uani 1 1 d . . . . .
F2 F 0.81822(5) 0.50466(4) 0.05972(5) 0.02807(18) Uani 1 1 d . . . . .
F3 F 0.70836(5) 0.57812(3) 0.04605(6) 0.02742(18) Uani 1 1 d . . . . .
F4 F 0.66672(5) 0.48560(4) 0.09782(5) 0.02740(18) Uani 1 1 d . . . . .

loop_
_atom_site_aniso_label
_atom_site_aniso_U_11
_atom_site_aniso_U_22
_atom_site_aniso_U_33
_atom_site_aniso_U_23
_atom_site_aniso_U_13
_atom_site_aniso_U_12
Fe 0.01209(10) 0.01390(10) 0.01229(11) 0.00056(6) 0.00022(7) 0.00008(6)
O1 0.0199(4) 0.0168(4) 0.0141(4) 0.0019(3) 0.0003(3) 0.0036(3)
C1 0.0127(5) 0.0149(5) 0.0169(6) 0.0025(4) 0.0001(4) -0.0019(4)
C2 0.0141(5) 0.0179(6) 0.0159(6) 0.0005(4) 0.0014(4) -0.0016(4)
O2 0.0206(4) 0.0211(4) 0.0175(4) -0.0007(3) 0.0022(3) 0.0057(3)
C7 0.0210(6) 0.0183(6) 0.0246(7) -0.0027(5) 0.0036(5) 0.0028(5)
C3 0.0158(5) 0.0163(6) 0.0246(7) 0.0024(5) 0.0000(5) 0.0006(4)
C4 0.0202(6) 0.0205(6) 0.0217(6) 0.0069(5) -0.0034(5) -0.0005(5)
C5 0.0181(6) 0.0240(6) 0.0166(6) 0.0028(5) -0.0032(4) -0.0031(5)
C6 0.0133(5) 0.0185(6) 0.0171(6) 0.0013(4) -0.0010(4) -0.0026(4)
C8 0.0155(5) 0.0211(6) 0.0129(6) -0.0012(4) 0.0000(4) -0.0046(4)
N1 0.0144(5) 0.0187(5) 0.0135(5) -0.0026(4) 0.0013(4) -0.0014(4)
C9 0.0236(6) 0.0198(6) 0.0161(6) -0.0042(5) 0.0034(5) 0.0010(5)
C10 0.0202(6) 0.0232(6) 0.0213(6) -0.0028(5) 0.0050(5) 0.0039(5)
N2 0.0169(5) 0.0186(5) 0.0203(5) -0.0010(4) 0.0005(4) 0.0026(4)
C11 0.0271(7) 0.0158(6) 0.0252(7) -0.0010(5) 0.0010(5) 0.0018(5)
C12 0.0262(6) 0.0165(6) 0.0225(7) 0.0026(5) -0.0022(5) 0.0003(5)
C13 0.0206(6) 0.0191(6) 0.0225(7) 0.0033(5) -0.0003(5) -0.0035(5)
N3 0.0147(5) 0.0183(5) 0.0167(5) 0.0022(4) -0.0001(4) 0.0008(4)
C14 0.0189(6) 0.0212(6) 0.0162(6) 0.0024(5) 0.0050(5) 0.0015(5)
C15 0.0215(6) 0.0209(6) 0.0134(6) 0.0025(5) 0.0028(5) 0.0000(5)
N4 0.0178(5) 0.0154(5) 0.0143(5) 0.0015(3) 0.0002(4) 0.0015(4)
C16 0.0223(6) 0.0156(5) 0.0157(6) 0.0002(4) -0.0027(5) 0.0032(5)
C17 0.0180(6) 0.0157(6) 0.0225(7) -0.0003(4) -0.0031(5) 0.0015(4)
C18 0.0235(6) 0.0240(6) 0.0223(7) -0.0006(5) -0.0078(5) 0.0017(5)
C19 0.0195(6) 0.0270(7) 0.0319(8) 0.0000(6) -0.0103(5) -0.0013(5)
C20 0.0155(6) 0.0220(6) 0.0329(8) 0.0014(5) -0.0023(5) -0.0017(5)
C21 0.0171(6) 0.0185(6) 0.0221(7) 0.0000(4) 0.0003(5) -0.0002(5)
O3 0.0187(4) 0.0289(5) 0.0217(5) 0.0007(4) 0.0024(3) -0.0083(4)
C23 0.0211(6) 0.0246(6) 0.0270(7) -0.0001(5) 0.0066(5) -0.0062(5)
C22 0.0147(5) 0.0147(5) 0.0209(6) -0.0012(4) -0.0015(5) 0.0003(4)
O4 0.0152(4) 0.0249(5) 0.0173(4) 0.0005(3) -0.0012(3) -0.0042(3)
B 0.0171(6) 0.0198(6) 0.0181(7) 0.0013(5) 0.0001(5) 0.0007(5)
F1 0.0289(4) 0.0308(4) 0.0213(4) -0.0023(3) -0.0009(3) -0.0080(3)
F2 0.0232(4) 0.0281(4) 0.0329(5) 0.0044(3) 0.0058(3) 0.0084(3)
F3 0.0249(4) 0.0252(4) 0.0321(5) 0.0081(3) 0.0017(3) 0.0072(3)
F4 0.0252(4) 0.0276(4) 0.0294(4) -0.0005(3) -0.0017(3) -0.0093(3)

loop_
_atom_type_symbol
_atom_type_description
_atom_type_scat_dispersion_real
_atom_type_scat_dispersion_imag
_atom_type_scat_source
C C 0.0181 0.0091 'International Tables Vol C Tables 4.2.6.8 and 6.1.1.4'
H H 0.0000 0.0000 'International Tables Vol C Tables 4.2.6.8 and 6.1.1.4'
B B 0.0090 0.0039 'International Tables Vol C Tables 4.2.6.8 and 6.1.1.4'
N N 0.0311 0.0180 'International Tables Vol C Tables 4.2.6.8 and 6.1.1.4'
O O 0.0492 0.0322 'International Tables Vol C Tables 4.2.6.8 and 6.1.1.4'
F F 0.0727 0.0534 'International Tables Vol C Tables 4.2.6.8 and 6.1.1.4'
Fe Fe -1.1336 3.1974 'International Tables Vol C Tables 4.2.6.8 and 6.1.1.4'

loop_
_geom_angle_atom_site_label_1
_geom_angle_atom_site_label_2
_geom_angle_atom_site_label_3
_geom_angle
_geom_angle_site_symmetry_1
_geom_angle_site_symmetry_3
_geom_angle_publ_flag
O1 Fe N1 85.82(4) . . ?
O1 Fe N2 161.06(4) . . ?
O1 Fe N3 84.95(4) . . ?
O1 Fe N4 96.65(4) . . ?
N1 Fe N2 78.46(4) . . ?
N1 Fe N3 105.41(4) . . ?
N2 Fe N3 89.06(4) . . ?
N4 Fe N1 175.70(4) . . ?
N4 Fe N2 99.72(4) . . ?
N4 Fe N3 78.37(4) . . ?
O4 Fe O1 103.43(4) . . ?
O4 Fe N1 90.13(4) . . ?
O4 Fe N2 87.26(4) . . ?
O4 Fe N3 162.97(4) . . ?
O4 Fe N4 85.87(4) . . ?
C1 O1 Fe 134.07(8) . . ?
O1 C1 C2 118.97(11) . . ?
O1 C1 C6 123.21(11) . . ?
C6 C1 C2 117.82(11) . . ?
O2 C2 C1 115.19(10) . . ?
O2 C2 C3 124.19(11) . . ?
C3 C2 C1 120.61(12) . . ?
C2 O2 C7 115.90(10) . . ?
O2 C7 H7A 109.5 . . ?
O2 C7 H7B 109.5 . . ?
O2 C7 H7C 109.5 . . ?
H7A C7 H7B 109.5 . . ?
H7A C7 H7C 109.5 . . ?
H7B C7 H7C 109.5 . . ?
C2 C3 H3 119.7 . . ?
C2 C3 C4 120.63(12) . . ?
C4 C3 H3 119.7 . . ?
C3 C4 H4 120.0 . . ?
C5 C4 C3 120.06(12) . . ?
C5 C4 H4 120.0 . . ?
C4 C5 H5 119.8 . . ?
C4 C5 C6 120.47(12) . . ?
C6 C5 H5 119.8 . . ?
C1 C6 C5 120.36(11) . . ?
C1 C6 C8 121.77(11) . . ?
C5 C6 C8 117.87(11) . . ?
C6 C8 H8 116.8 . . ?
N1 C8 C6 126.38(12) . . ?
N1 C8 H8 116.8 . . ?
C8 N1 Fe 126.85(9) . . ?
C8 N1 C9 117.85(11) . . ?
C9 N1 Fe 115.16(8) . . ?
N1 C9 H9A 110.0 . . ?
N1 C9 H9B 110.0 . . ?
N1 C9 C10 108.46(10) . . ?
H9A C9 H9B 108.4 . . ?
C10 C9 H9A 110.0 . . ?
C10 C9 H9B 110.0 . . ?
C9 C10 H10A 110.1 . . ?
C9 C10 H10B 110.1 . . ?
H10A C10 H10B 108.4 . . ?
N2 C10 C9 108.20(10) . . ?
N2 C10 H10A 110.1 . . ?
N2 C10 H10B 110.1 . . ?
Fe N2 H2 102.1(12) . . ?
C10 N2 Fe 104.89(7) . . ?
C10 N2 H2 107.2(11) . . ?
C11 N2 Fe 121.27(8) . . ?
C11 N2 C10 111.09(10) . . ?
C11 N2 H2 109.2(12) . . ?
N2 C11 H11A 109.2 . . ?
N2 C11 H11B 109.2 . . ?
N2 C11 C12 112.09(11) . . ?
H11A C11 H11B 107.9 . . ?
C12 C11 H11A 109.2 . . ?
C12 C11 H11B 109.2 . . ?
C11 C12 H12A 109.0 . . ?
C11 C12 H12B 109.0 . . ?
C11 C12 C13 113.12(11) . . ?
H12A C12 H12B 107.8 . . ?
C13 C12 H12A 109.0 . . ?
C13 C12 H12B 109.0 . . ?
C12 C13 H13A 108.5 . . ?
C12 C13 H13B 108.5 . . ?
H13A C13 H13B 107.5 . . ?
N3 C13 C12 114.98(10) . . ?
N3 C13 H13A 108.5 . . ?
N3 C13 H13B 108.5 . . ?
Fe N3 H3A 100.3(10) . . ?
C13 N3 Fe 125.68(8) . . ?
C13 N3 H3A 108.0(10) . . ?
C14 N3 Fe 101.29(7) . . ?
C14 N3 C13 112.04(10) . . ?
C14 N3 H3A 108.1(10) . . ?
N3 C14 H14A 110.0 . . ?
N3 C14 H14B 110.0 . . ?
N3 C14 C15 108.64(10) . . ?
H14A C14 H14B 108.3 . . ?
C15 C14 H14A 110.0 . . ?
C15 C14 H14B 110.0 . . ?
C14 C15 H15A 110.2 . . ?
C14 C15 H15B 110.2 . . ?
H15A C15 H15B 108.5 . . ?
N4 C15 C14 107.62(10) . . ?
N4 C15 H15A 110.2 . . ?
N4 C15 H15B 110.2 . . ?
C15 N4 Fe 114.97(8) . . ?
C16 N4 Fe 127.30(9) . . ?
C16 N4 C15 117.72(11) . . ?
N4 C16 H16 116.8 . . ?
N4 C16 C17 126.33(12) . . ?
C17 C16 H16 116.8 . . ?
C18 C17 C16 118.04(12) . . ?
C22 C17 C16 121.65(11) . . ?
C22 C17 C18 120.30(12) . . ?
C17 C18 H18 119.9 . . ?
C19 C18 C17 120.18(13) . . ?
C19 C18 H18 119.9 . . ?
C18 C19 H19 119.8 . . ?
C18 C19 C20 120.43(12) . . ?
C20 C19 H19 119.8 . . ?
C19 C20 H20 119.7 . . ?
C21 C20 C19 120.55(12) . . ?
C21 C20 H20 119.7 . . ?
C20 C21 C22 120.24(12) . . ?
O3 C21 C20 125.10(12) . . ?
O3 C21 C22 114.65(11) . . ?
C21 O3 C23 115.69(10) . . ?
O3 C23 H23A 109.5 . . ?
O3 C23 H23B 109.5 . . ?
O3 C23 H23C 109.5 . . ?
H23A C23 H23B 109.5 . . ?
H23A C23 H23C 109.5 . . ?
H23B C23 H23C 109.5 . . ?
C17 C22 C21 118.24(11) . . ?
O4 C22 C17 123.46(11) . . ?
O4 C22 C21 118.28(11) . . ?
C22 O4 Fe 135.33(8) . . ?
F2 B F1 108.39(10) . . ?
F3 B F1 109.95(11) . . ?
F3 B F2 109.60(11) . . ?
F4 B F1 108.59(10) . . ?
F4 B F2 110.15(11) . . ?
F4 B F3 110.12(10) . . ?

loop_
_geom_bond_atom_site_label_1
_geom_bond_atom_site_label_2
_geom_bond_distance
_geom_bond_site_symmetry_2
_geom_bond_publ_flag
Fe O1 1.9295(9) . ?
Fe N1 2.1093(11) . ?
Fe N2 2.2060(10) . ?
Fe N3 2.2355(10) . ?
Fe N4 2.1083(10) . ?
Fe O4 1.9172(9) . ?
O1 C1 1.3172(14) . ?
C1 C2 1.4263(16) . ?
C1 C6 1.4117(17) . ?
C2 O2 1.3749(15) . ?
C2 C3 1.3830(17) . ?
O2 C7 1.4320(14) . ?
C7 H7A 0.9800 . ?
C7 H7B 0.9800 . ?
C7 H7C 0.9800 . ?
C3 H3 0.9500 . ?
C3 C4 1.4016(18) . ?
C4 H4 0.9500 . ?
C4 C5 1.3709(18) . ?
C5 H5 0.9500 . ?
C5 C6 1.4144(17) . ?
C6 C8 1.4424(17) . ?
C8 H8 0.9500 . ?
C8 N1 1.2843(16) . ?
N1 C9 1.4688(15) . ?
C9 H9A 0.9900 . ?
C9 H9B 0.9900 . ?
C9 C10 1.5213(17) . ?
C10 H10A 0.9900 . ?
C10 H10B 0.9900 . ?
C10 N2 1.4921(16) . ?
N2 H2 0.893(19) . ?
N2 C11 1.4866(16) . ?
C11 H11A 0.9900 . ?
C11 H11B 0.9900 . ?
C11 C12 1.5162(19) . ?
C12 H12A 0.9900 . ?
C12 H12B 0.9900 . ?
C12 C13 1.5215(18) . ?
C13 H13A 0.9900 . ?
C13 H13B 0.9900 . ?
C13 N3 1.4993(15) . ?
N3 H3A 0.887(16) . ?
N3 C14 1.4919(16) . ?
C14 H14A 0.9900 . ?
C14 H14B 0.9900 . ?
C14 C15 1.5165(17) . ?
C15 H15A 0.9900 . ?
C15 H15B 0.9900 . ?
C15 N4 1.4690(15) . ?
N4 C16 1.2899(16) . ?
C16 H16 0.9500 . ?
C16 C17 1.4391(17) . ?
C17 C18 1.4160(17) . ?
C17 C22 1.4084(18) . ?
C18 H18 0.9500 . ?
C18 C19 1.3669(19) . ?
C19 H19 0.9500 . ?
C19 C20 1.403(2) . ?
C20 H20 0.9500 . ?
C20 C21 1.3821(18) . ?
C21 O3 1.3674(16) . ?
C21 C22 1.4262(17) . ?
O3 C23 1.4323(14) . ?
C23 H23A 0.9800 . ?
C23 H23B 0.9800 . ?
C23 H23C 0.9800 . ?
C22 O4 1.3148(15) . ?
B F1 1.4151(16) . ?
B F2 1.3922(15) . ?
B F3 1.3888(15) . ?
B F4 1.3884(16) . ?

loop_
_geom_torsion_atom_site_label_1
_geom_torsion_atom_site_label_2
_geom_torsion_atom_site_label_3
_geom_torsion_atom_site_label_4
_geom_torsion
_geom_torsion_site_symmetry_1
_geom_torsion_site_symmetry_2
_geom_torsion_site_symmetry_3
_geom_torsion_site_symmetry_4
_geom_torsion_publ_flag
Fe O1 C1 C2 169.20(8) . . . . ?
Fe O1 C1 C6 -11.09(18) . . . . ?
Fe N1 C9 C10 23.58(12) . . . . ?
Fe N2 C11 C12 48.99(14) . . . . ?
Fe N3 C14 C15 56.45(10) . . . . ?
Fe N4 C16 C17 -2.54(18) . . . . ?
O1 C1 C2 O2 1.71(16) . . . . ?
O1 C1 C2 C3 -178.94(11) . . . . ?
O1 C1 C6 C5 177.91(11) . . . . ?
O1 C1 C6 C8 -2.76(18) . . . . ?
C1 C2 O2 C7 165.16(10) . . . . ?
C1 C2 C3 C4 0.50(18) . . . . ?
C1 C6 C8 N1 5.02(19) . . . . ?
C2 C1 C6 C5 -2.38(16) . . . . ?
C2 C1 C6 C8 176.95(11) . . . . ?
C2 C3 C4 C5 -1.32(19) . . . . ?
O2 C2 C3 C4 179.78(11) . . . . ?
C3 C2 O2 C7 -14.16(17) . . . . ?
C3 C4 C5 C6 0.26(18) . . . . ?
C4 C5 C6 C1 1.62(18) . . . . ?
C4 C5 C6 C8 -177.73(11) . . . . ?
C5 C6 C8 N1 -175.63(11) . . . . ?
C6 C1 C2 O2 -178.01(10) . . . . ?
C6 C1 C2 C3 1.34(17) . . . . ?
C6 C8 N1 Fe 4.86(18) . . . . ?
C6 C8 N1 C9 -179.79(11) . . . . ?
C8 N1 C9 C10 -152.31(11) . . . . ?
N1 C9 C10 N2 -50.52(13) . . . . ?
C9 C10 N2 Fe 51.74(11) . . . . ?
C9 C10 N2 C11 -80.96(12) . . . . ?
C10 N2 C11 C12 172.80(10) . . . . ?
N2 C11 C12 C13 -81.88(14) . . . . ?
C11 C12 C13 N3 63.37(15) . . . . ?
C12 C13 N3 Fe -17.89(15) . . . . ?
C12 C13 N3 C14 105.53(12) . . . . ?
C13 N3 C14 C15 -79.81(12) . . . . ?
N3 C14 C15 N4 -53.38(12) . . . . ?
C14 C15 N4 Fe 21.12(12) . . . . ?
C14 C15 N4 C16 -159.97(10) . . . . ?
C15 N4 C16 C17 178.69(11) . . . . ?
N4 C16 C17 C18 -176.26(12) . . . . ?
N4 C16 C17 C22 1.98(19) . . . . ?
C16 C17 C18 C19 178.12(12) . . . . ?
C16 C17 C22 C21 179.65(11) . . . . ?
C16 C17 C22 O4 -1.71(19) . . . . ?
C17 C18 C19 C20 1.9(2) . . . . ?
C17 C22 O4 Fe 2.42(19) . . . . ?
C18 C17 C22 C21 -2.14(18) . . . . ?
C18 C17 C22 O4 176.50(11) . . . . ?
C18 C19 C20 C21 -1.3(2) . . . . ?
C19 C20 C21 O3 -179.57(13) . . . . ?
C19 C20 C21 C22 -1.1(2) . . . . ?
C20 C21 O3 C23 11.36(18) . . . . ?
C20 C21 C22 C17 2.74(18) . . . . ?
C20 C21 C22 O4 -175.97(12) . . . . ?
C21 C22 O4 Fe -178.94(9) . . . . ?
O3 C21 C22 C17 -178.60(11) . . . . ?
O3 C21 C22 O4 2.69(17) . . . . ?
C22 C17 C18 C19 -0.15(19) . . . . ?
C22 C21 O3 C23 -167.23(11) . . . . ?
